data_7216583
loop_
_publ_author_name
'Burrows, Andrew D.'
'Harrington, Ross W.'
'Mahon, Mary F.'
'Teat, Simon J.'

_publ_section_title
;
 Structural manipulation through selective substitution of hydrogen
 bonding groups: the supramolecular structures of
 bis(thiosemicarbazidato)nickel complexes
;
_journal_issue 89
_journal_name_full CrystEngComm
_journal_page_first 539
_journal_paper_doi 10.1039/b208284e
_journal_volume 4
_journal_year 2002
_chemical_formula_sum 'C4 H12 N6 Ni S2'
_chemical_formula_weight 267.02
_chemical_name_systematic
;
?
;
_space_group_IT_number 14
_symmetry_cell_setting monoclinic
_symmetry_space_group_name_Hall '-P 2yn'
_symmetry_space_group_name_H-M 'P 1 21/n 1'
_atom_sites_solution_hydrogens geom
_atom_sites_solution_primary direct
_atom_sites_solution_secondary difmap
_audit_creation_method SHELXL-97
_cell_angle_alpha 90.00
_cell_angle_beta 110.034(5)
_cell_angle_gamma 90.00
_cell_formula_units_Z 2
_cell_length_a 9.956(2)
_cell_length_b 4.6144(10)
_cell_length_c 10.907(2)
_cell_measurement_reflns_used 25
_cell_measurement_temperature 150(2)
_cell_measurement_theta_max 18
_cell_measurement_theta_min 12
_cell_volume 470.76(16)
_computing_cell_refinement 'local programs'
_computing_data_collection 'Bruker SMART'
_computing_data_reduction 'Bruker SAINT'
_computing_molecular_graphics 'ORTEX (P.McArdle, 1995)'
_computing_publication_material 'SHELXL-97/2 (Sheldrick,1997)'
_computing_structure_refinement 'Bruker SHELXTL'
_computing_structure_solution 'Bruker SHELXTL'
_diffrn_ambient_temperature 150(2)
_diffrn_measured_fraction_theta_full 0.888
_diffrn_measured_fraction_theta_max 0.888
_diffrn_measurement_device_type 'Bruker SMART CCD diffractometer'
_diffrn_measurement_method '\w rotation with narrow frames'
_diffrn_radiation_monochromator 'Silicon 111'
_diffrn_radiation_source 'Daresbury SRS station 9.8'
_diffrn_radiation_type Synchrotron
_diffrn_radiation_wavelength 0.68980
_diffrn_reflns_av_R_equivalents 0.0238
_diffrn_reflns_av_sigmaI/netI 0.0299
_diffrn_reflns_limit_h_max 13
_diffrn_reflns_limit_h_min -9
_diffrn_reflns_limit_k_max 6
_diffrn_reflns_limit_k_min -6
_diffrn_reflns_limit_l_max 14
_diffrn_reflns_limit_l_min -15
_diffrn_reflns_number 2950
_diffrn_reflns_theta_full 29.15
_diffrn_reflns_theta_max 29.15
_diffrn_reflns_theta_min 3.88
_exptl_absorpt_coefficient_mu 2.466
_exptl_absorpt_correction_T_max 0.9523
_exptl_absorpt_correction_T_min 0.8271
_exptl_absorpt_correction_type multi-scan
_exptl_absorpt_process_details 'Sortav Blessing (1995)'
_exptl_crystal_colour Green
_exptl_crystal_density_diffrn 1.884
_exptl_crystal_density_method 'not measured'
_exptl_crystal_description Block
_exptl_crystal_F_000 276
_exptl_crystal_size_max 0.08
_exptl_crystal_size_mid 0.02
_exptl_crystal_size_min 0.02
_refine_diff_density_max 0.335
_refine_diff_density_min -0.657
_refine_diff_density_rms 0.075
_refine_ls_extinction_coef 0.004(3)
_refine_ls_extinction_expression Fc^*^=kFc[1+0.001xFc^2^\l^3^/sin(2\q)]^-1/4^
_refine_ls_extinction_method SHELXL
_refine_ls_goodness_of_fit_ref 1.041
_refine_ls_hydrogen_treatment mixed
_refine_ls_matrix_type full
_refine_ls_number_parameters 86
_refine_ls_number_reflns 1218
_refine_ls_number_restraints 4
_refine_ls_restrained_S_all 1.041
_refine_ls_R_factor_all 0.0388
_refine_ls_R_factor_gt 0.0286
_refine_ls_shift/su_max 0.001
_refine_ls_shift/su_mean 0.000
_refine_ls_structure_factor_coef Fsqd
_refine_ls_weighting_details 'calc w=1/[\s^2^(Fo^2^)+(0.0322P)^2^+0.3350P] where P=(Fo^2^+2Fc^2^)/3'
_refine_ls_weighting_scheme calc
_refine_ls_wR_factor_gt 0.0593
_refine_ls_wR_factor_ref 0.0617
_reflns_number_gt 1070
_reflns_number_total 1218
_reflns_threshold_expression >2sigma(I)
_cod_data_source_file b208284e.txt
_cod_data_source_block compound2
_cod_depositor_comments
;
The following automatic conversions were performed:
'_atom_site_symetry_multiplicity' tag replaced with
'_atom_site_symmetry_multiplicity'.

Automatic conversion script
Id: cif_correct_tags 1440 2010-10-19 06:21:57Z saulius 

The following automatic conversions were performed:

'_symmetry_cell_setting' value 'Monoclinic' changed to 'monoclinic'
according to
/usr/data/users/saulius/automatic-downloads/retrospective/RSC/lib/dictionaries/cif_core.dic
dictionary named 'cif_core.dic' version 2.4.2 from
2011-04-26.

'_exptl_absorpt_correction_type' value 'multiscan'
changed to 'multi-scan' according to
/usr/data/users/saulius/automatic-downloads/retrospective/RSC/lib/dictionaries/cif_core.dic
dictionary named 'cif_core.dic' version 2.4.2 from 2011-04-26.

Automatic conversion script
Id: cif_fix_values 2281 2013-09-26 08:29:07Z andrius 
;
_cod_original_cell_volume 470.79(18)
_cod_original_sg_symbol_H-M P21/n
_cod_database_code 7216583

loop_
_symmetry_equiv_pos_as_xyz
'x, y, z'
'-x+1/2, y+1/2, -z+1/2'
'-x, -y, -z'
'x-1/2, -y-1/2, z-1/2'

loop_
_atom_site_label
_atom_site_type_symbol
_atom_site_fract_x
_atom_site_fract_y
_atom_site_fract_z
_atom_site_U_iso_or_equiv
_atom_site_adp_type
_atom_site_occupancy
_atom_site_symmetry_multiplicity
_atom_site_calc_flag
_atom_site_refinement_flags
Ni1 Ni 0.0000 0.5000 0.5000 0.00910(12) Uani 1 2 d S
S1 S -0.15281(5) 0.68597(10) 0.57972(4) 0.01244(13) Uani 1 1 d .
N1 N 0.14083(16) 0.7426(4) 0.61837(15) 0.0105(3) Uani 1 1 d D
H1A H 0.215(2) 0.644(5) 0.663(2) 0.031(7) Uiso 1 1 d D
H1B H 0.163(2) 0.881(4) 0.5719(19) 0.012(5) Uiso 1 1 d D
N2 N 0.10579(17) 0.9098(4) 0.71668(15) 0.0118(3) Uani 1 1 d .
N3 N -0.07917(18) 1.0332(4) 0.78619(17) 0.0157(3) Uani 1 1 d D
H3 H -0.1687(19) 1.008(6) 0.776(3) 0.021(7) Uiso 1 1 d D
C1 C -0.02853(19) 0.8907(4) 0.70252(17) 0.0113(3) Uani 1 1 d .
C2 C 0.0080(2) 1.2368(5) 0.8813(2) 0.0170(4) Uani 1 1 d .
H2A H 0.045(3) 1.385(6) 0.840(2) 0.018(6) Uiso 1 1 d .
H2B H -0.050(3) 1.323(7) 0.922(3) 0.030(7) Uiso 1 1 d .
H2C H 0.088(3) 1.138(6) 0.947(2) 0.022(7) Uiso 1 1 d .

loop_
_atom_site_aniso_label
_atom_site_aniso_U_11
_atom_site_aniso_U_22
_atom_site_aniso_U_33
_atom_site_aniso_U_23
_atom_site_aniso_U_13
_atom_site_aniso_U_12
Ni1 0.00746(17) 0.01058(19) 0.00884(17) -0.00122(12) 0.00223(12) -0.00014(11)
S1 0.0086(2) 0.0152(2) 0.0136(2) -0.00377(17) 0.00372(16) -0.00138(16)
N1 0.0093(7) 0.0111(8) 0.0111(7) 0.0001(6) 0.0034(6) 0.0014(6)
N2 0.0112(7) 0.0136(7) 0.0103(7) -0.0031(6) 0.0035(5) -0.0009(6)
N3 0.0122(7) 0.0193(9) 0.0166(8) -0.0068(6) 0.0063(6) -0.0025(6)
C1 0.0133(8) 0.0105(8) 0.0097(7) 0.0017(7) 0.0036(6) 0.0009(7)
C2 0.0173(9) 0.0180(10) 0.0161(9) -0.0066(8) 0.0063(8) -0.0024(8)

loop_
_atom_type_symbol
_atom_type_description
_atom_type_scat_dispersion_real
_atom_type_scat_dispersion_imag
_atom_type_scat_source
C C 0.0033 0.0016 'International Tables Vol C Tables 4.2.6.8 and 6.1.1.4'
H H 0.0000 0.0000 'International Tables Vol C Tables 4.2.6.8 and 6.1.1.4'
N N 0.0061 0.0033 'International Tables Vol C Tables 4.2.6.8 and 6.1.1.4'
S S 0.1246 0.1234 'International Tables Vol C Tables 4.2.6.8 and 6.1.1.4'
Ni Ni 0.3393 1.1124 'International Tables Vol C Tables 4.2.6.8 and 6.1.1.4'

loop_
_geom_angle_atom_site_label_1
_geom_angle_atom_site_label_2
_geom_angle_atom_site_label_3
_geom_angle
_geom_angle_site_symmetry_1
_geom_angle_site_symmetry_3
N1 Ni1 N1 180.0 3_566 .
N1 Ni1 S1 92.84(5) 3_566 .
N1 Ni1 S1 87.16(5) . .
N1 Ni1 S1 87.16(5) 3_566 3_566
N1 Ni1 S1 92.84(5) . 3_566
S1 Ni1 S1 180.0 . 3_566
C1 S1 Ni1 96.36(6) . .
N2 N1 Ni1 120.17(11) . .
C1 N2 N1 111.96(15) . .
C1 N3 C2 121.85(17) . .
N2 C1 N3 119.60(17) . .
N2 C1 S1 123.81(14) . .
N3 C1 S1 116.59(14) . .

loop_
_geom_bond_atom_site_label_1
_geom_bond_atom_site_label_2
_geom_bond_distance
_geom_bond_site_symmetry_2
Ni1 N1 1.9093(16) 3_566
Ni1 N1 1.9093(16) .
Ni1 S1 2.1711(5) .
Ni1 S1 2.1711(5) 3_566
S1 C1 1.7557(19) .
N1 N2 1.457(2) .
N2 C1 1.296(2) .
N3 C1 1.355(2) .
N3 C2 1.447(2) .
